data_7251857
loop_
_publ_author_name
'Kuncov\'a, Lucie'
'Lazarov\'a, Jana'
'Kotek, Jan'
'Kub\'i\<cek, Vojt\<ech'
'Hermann, Petr'

_publ_section_title
;
 Dipyridinophane ligands -- synthesis and coordination study
;
_journal_issue 20
_journal_name_full 'RSC Advances'
_journal_page_first 18220
_journal_page_last 18231
_journal_paper_doi 10.1039/D6RA00469E
_journal_volume 16
_journal_year 2026
_chemical_formula_moiety 'C18 H18 N4 Ni O4, 2(H2 O)'
_chemical_formula_sum 'C18 H22 N4 Ni O6'
_chemical_formula_weight 449.10
_space_group_crystal_system monoclinic
_space_group_IT_number 15
_space_group_name_Hall '-C 2yc'
_space_group_name_H-M_alt 'C 1 2/c 1'
_atom_sites_solution_hydrogens mixed
_atom_sites_solution_primary direct
_atom_sites_solution_secondary difmap
_audit_creation_method SHELXL-2017/1
_audit_update_record
;
2025-12-16 deposited with the CCDC.	2026-03-16 downloaded from the CCDC.
;
_cell_angle_alpha 90
_cell_angle_beta 107.7570(10)
_cell_angle_gamma 90
_cell_formula_units_Z 8
_cell_length_a 29.7755(11)
_cell_length_b 9.6626(3)
_cell_length_c 13.6057(5)
_cell_measurement_reflns_used 9939
_cell_measurement_temperature 120(2)
_cell_measurement_theta_max 28.2679
_cell_measurement_theta_min 2.8495
_cell_volume 3728.0(2)
_computing_cell_refinement 'SAINT V8.40B (Bruker AXS LLC, 2019)'
_computing_data_collection 'Bruker Instrument Service v8.5.1.2 Release'
_computing_data_reduction 'SAINT V8.40B (Bruker AXS LLC, 2019)'
_computing_structure_refinement 'SHELXL-2017/1 (Sheldrick, 2017)'
_computing_structure_solution 'XT, VERSION 2018/2'
_diffrn_ambient_temperature 120(2)
_diffrn_detector_area_resol_mean 7.391
_diffrn_measured_fraction_theta_full 0.993
_diffrn_measured_fraction_theta_max 0.995
_diffrn_measurement_device 'KAPPA diffractometer'
_diffrn_measurement_device_type 'Bruker D8 QUEST'
_diffrn_measurement_method '\w and \f scans'
_diffrn_radiation_monochromator 'multilayer mirror'
_diffrn_radiation_type MoK\a
_diffrn_radiation_wavelength 0.71073
_diffrn_reflns_av_R_equivalents 0.0195
_diffrn_reflns_av_unetI/netI 0.0124
_diffrn_reflns_Laue_measured_fraction_full 0.993
_diffrn_reflns_Laue_measured_fraction_max 0.995
_diffrn_reflns_limit_h_max 39
_diffrn_reflns_limit_h_min -39
_diffrn_reflns_limit_k_max 12
_diffrn_reflns_limit_k_min -12
_diffrn_reflns_limit_l_max 18
_diffrn_reflns_limit_l_min -18
_diffrn_reflns_number 34853
_diffrn_reflns_point_group_measured_fraction_full 0.993
_diffrn_reflns_point_group_measured_fraction_max 0.995
_diffrn_reflns_theta_full 25.242
_diffrn_reflns_theta_max 28.276
_diffrn_reflns_theta_min 2.227
_diffrn_source 'microfocus sealed tube'
_diffrn_source_type 'INCOATEC I\mS'
_exptl_absorpt_coefficient_mu 1.087
_exptl_absorpt_correction_T_max 0.76
_exptl_absorpt_correction_T_min 0.68
_exptl_absorpt_correction_type multi-scan
_exptl_absorpt_process_details
;
Krause, L., Herbst-Irmer, R., Sheldrick, G. M., Stalke, D. (2015).
"Comparison of silver and molybdenum microfocus X-ray sources for
single-crystal structure determination"
J. Appl. Cryst. 48, 3-10.
doi:10.1107/S1600576714022985
;
_exptl_crystal_colour 'deep purle'
_exptl_crystal_density_diffrn 1.600
_exptl_crystal_description prism
_exptl_crystal_F_000 1872
_exptl_crystal_size_max 0.370
_exptl_crystal_size_mid 0.313
_exptl_crystal_size_min 0.266
_refine_diff_density_max 0.419
_refine_diff_density_min -0.386
_refine_diff_density_rms 0.048
_refine_ls_extinction_method none
_refine_ls_goodness_of_fit_ref 1.066
_refine_ls_hydrogen_treatment mixed
_refine_ls_matrix_type full
_refine_ls_number_parameters 278
_refine_ls_number_reflns 4607
_refine_ls_number_restraints 0
_refine_ls_restrained_S_all 1.066
_refine_ls_R_factor_all 0.0226
_refine_ls_R_factor_gt 0.0223
_refine_ls_shift/su_max 0.004
_refine_ls_shift/su_mean 0.000
_refine_ls_structure_factor_coef Fsqd
_refine_ls_weighting_details 'w=1/[\s^2^(Fo^2^)+(0.0219P)^2^+5.1077P] where P=(Fo^2^+2Fc^2^)/3'
_refine_ls_weighting_scheme calc
_refine_ls_wR_factor_gt 0.0568
_refine_ls_wR_factor_ref 0.0570
_reflns_Friedel_coverage 0.000
_reflns_number_gt 4514
_reflns_number_total 4607
_reflns_threshold_expression 'I > 2\s(I)'
_cod_data_source_file d6ra00469e2.cif
_cod_data_source_block py2n2_karboxnib
_cod_depositor_comments
;
The following automatic conversions were performed:

data item '_exptl_absorpt_correction_type' value 'Multi-Scan' was
changed to 'multi-scan' in accordance with the
/home/data/users/saulius/crontab/automatic-downloads/rss-feeds/RSC/lib/dictionaries/cif_core.dic
dictionary named 'cif_core.dic' version 2.4.2 last updated on
2011-04-26.

Automatic conversion script
Id: cif_fix_values 8170 2020-07-09 18:12:32Z antanas 
;
_cod_original_sg_symbol_H-M 'C 2/c'
_cod_database_code 7251857
_shelx_shelxl_version_number 2017/1
_shelx_space_group_comment
;
The symmetry employed for this shelxl refinement is uniquely defined
by the following loop, which should always be used as a source of
symmetry information in preference to the above space-group names.
They are only intended as comments.
;
_shelx_estimated_absorpt_t_min 0.689
_shelx_estimated_absorpt_t_max 0.761

loop_
_space_group_symop_operation_xyz
'x, y, z'
'-x, y, -z+1/2'
'x+1/2, y+1/2, z'
'-x+1/2, y+1/2, -z+1/2'
'-x, -y, -z'
'x, -y, z-1/2'
'-x+1/2, -y+1/2, -z'
'x+1/2, -y+1/2, z-1/2'

loop_
_atom_site_label
_atom_site_type_symbol
_atom_site_fract_x
_atom_site_fract_y
_atom_site_fract_z
_atom_site_U_iso_or_equiv
_atom_site_adp_type
_atom_site_occupancy
_atom_site_site_symmetry_order
_atom_site_calc_flag
_atom_site_refinement_flags_posn
_atom_site_refinement_flags_adp
_atom_site_refinement_flags_occupancy
_atom_site_disorder_assembly
_atom_site_disorder_group
Ni1 Ni 0.62552(2) 0.34086(2) 0.27003(2) 0.01091(5) Uani 1 1 d . . . . .
N1 N 0.66845(3) 0.26556(10) 0.40160(7) 0.01289(18) Uani 1 1 d . . . . .
C2 C 0.69092(4) 0.14684(12) 0.40032(9) 0.0137(2) Uani 1 1 d . . . . .
C3 C 0.68835(4) 0.09387(12) 0.29401(9) 0.0159(2) Uani 1 1 d . . . . .
H31 H 0.718897 0.111529 0.281453 0.019 Uiso 1 1 calc R U . . .
H32 H 0.683283 -0.007483 0.291868 0.019 Uiso 1 1 calc R U . . .
N4 N 0.64985(3) 0.15985(10) 0.20992(7) 0.01333(18) Uani 1 1 d . . . . .
C5 C 0.60803(4) 0.06842(12) 0.17383(9) 0.0164(2) Uani 1 1 d . . . . .
H51 H 0.618033 -0.027738 0.166486 0.020 Uiso 1 1 calc R U . . .
H52 H 0.587377 0.100138 0.105876 0.020 Uiso 1 1 calc R U . . .
C6 C 0.58172(4) 0.07443(12) 0.25319(9) 0.0155(2) Uani 1 1 d . . . . .
N7 N 0.57790(3) 0.20375(10) 0.28583(7) 0.01376(18) Uani 1 1 d . . . . .
C8 C 0.55802(4) 0.22933(12) 0.35959(9) 0.0152(2) Uani 1 1 d . . . . .
C9 C 0.55817(4) 0.38079(12) 0.38861(9) 0.0159(2) Uani 1 1 d . . . . .
H91 H 0.529062 0.425430 0.344490 0.019 Uiso 1 1 calc R U . . .
H92 H 0.558253 0.388371 0.461230 0.019 Uiso 1 1 calc R U . . .
N10 N 0.60022(3) 0.45493(10) 0.37610(7) 0.01276(18) Uani 1 1 d . . . . .
C11 C 0.63937(4) 0.45847(12) 0.47499(8) 0.0146(2) Uani 1 1 d . . . . .
H111 H 0.626421 0.473119 0.533121 0.018 Uiso 1 1 calc R U . . .
H112 H 0.660865 0.536277 0.474073 0.018 Uiso 1 1 calc R U . . .
C12 C 0.66638(4) 0.32332(12) 0.48981(8) 0.0139(2) Uani 1 1 d . . . . .
C13 C 0.71544(4) 0.08065(12) 0.49189(9) 0.0166(2) Uani 1 1 d . . . . .
H131 H 0.732440 -0.002407 0.491390 0.020 Uiso 1 1 calc R U . . .
C14 C 0.71420(4) 0.14016(13) 0.58400(9) 0.0185(2) Uani 1 1 d . . . . .
H141 H 0.730719 0.097533 0.647697 0.022 Uiso 1 1 calc R U . . .
C15 C 0.68900(4) 0.26168(13) 0.58395(9) 0.0172(2) Uani 1 1 d . . . . .
H151 H 0.687361 0.301224 0.646687 0.021 Uiso 1 1 calc R U . . .
C16 C 0.56399(5) -0.03674(13) 0.29301(10) 0.0220(2) Uani 1 1 d . . . . .
H161 H 0.566117 -0.128011 0.268866 0.026 Uiso 1 1 calc R U . . .
C17 C 0.54285(5) -0.01159(14) 0.36966(11) 0.0263(3) Uani 1 1 d . . . . .
H171 H 0.530496 -0.086504 0.398577 0.032 Uiso 1 1 calc R U . . .
C18 C 0.53976(5) 0.12250(14) 0.40400(10) 0.0221(2) Uani 1 1 d . . . . .
H181 H 0.525545 0.140542 0.456420 0.027 Uiso 1 1 calc R U . . .
C20 C 0.66796(4) 0.21671(12) 0.12896(9) 0.0162(2) Uani 1 1 d . . . . .
H201 H 0.641369 0.239027 0.066802 0.019 Uiso 1 1 calc R U . . .
H202 H 0.688286 0.147528 0.109579 0.019 Uiso 1 1 calc R U . . .
C21 C 0.69657(4) 0.34859(12) 0.17022(9) 0.0155(2) Uani 1 1 d . . . . .
O211 O 0.68044(3) 0.42642(9) 0.22761(6) 0.01582(16) Uani 1 1 d . . . . .
O212 O 0.73244(3) 0.37211(10) 0.14533(7) 0.02203(18) Uani 1 1 d . . . . .
C30 C 0.58751(4) 0.59128(12) 0.32605(9) 0.0153(2) Uani 1 1 d . . . . .
H301 H 0.615843 0.651085 0.342853 0.018 Uiso 1 1 calc R U . . .
H302 H 0.563834 0.636462 0.353016 0.018 Uiso 1 1 calc R U . . .
C31 C 0.56731(4) 0.57551(12) 0.20827(9) 0.0167(2) Uani 1 1 d . . . . .
O311 O 0.57849(3) 0.46640(9) 0.16803(6) 0.01678(16) Uani 1 1 d . . . . .
O312 O 0.54264(4) 0.67056(10) 0.15958(8) 0.0294(2) Uani 1 1 d . . . . .
O1W O 0.79963(4) 0.16443(13) 0.14072(10) 0.0377(3) Uani 1 1 d . . . . .
H11W H 0.7766(8) 0.225(2) 0.1341(17) 0.053(6) Uiso 1 1 d . . . . .
H12W H 0.8001(8) 0.097(3) 0.1876(19) 0.061(7) Uiso 1 1 d . . . . .
O2W O 0.46228(4) 0.70525(10) -0.00448(8) 0.02287(19) Uani 1 1 d . . . . .
H21W H 0.4859(7) 0.683(2) 0.0375(16) 0.033(5) Uiso 1 1 d . . . . .
H22W H 0.4549(7) 0.643(2) -0.0481(15) 0.031(5) Uiso 1 1 d . . . . .

loop_
_atom_site_aniso_label
_atom_site_aniso_U_11
_atom_site_aniso_U_22
_atom_site_aniso_U_33
_atom_site_aniso_U_23
_atom_site_aniso_U_13
_atom_site_aniso_U_12
Ni1 0.01282(8) 0.00970(8) 0.00940(7) -0.00021(5) 0.00219(5) 0.00083(5)
N1 0.0134(4) 0.0138(4) 0.0110(4) 0.0009(3) 0.0030(3) 0.0004(3)
C2 0.0131(5) 0.0144(5) 0.0133(5) 0.0017(4) 0.0038(4) 0.0004(4)
C3 0.0178(5) 0.0156(5) 0.0130(5) 0.0010(4) 0.0030(4) 0.0053(4)
N4 0.0157(4) 0.0128(4) 0.0106(4) 0.0004(3) 0.0028(3) 0.0010(3)
C5 0.0199(5) 0.0121(5) 0.0159(5) -0.0029(4) 0.0036(4) -0.0005(4)
C6 0.0159(5) 0.0123(5) 0.0162(5) -0.0011(4) 0.0019(4) 0.0003(4)
N7 0.0140(4) 0.0114(4) 0.0144(4) -0.0003(3) 0.0021(3) 0.0001(3)
C8 0.0138(5) 0.0140(5) 0.0171(5) -0.0001(4) 0.0037(4) 0.0003(4)
C9 0.0149(5) 0.0142(5) 0.0197(5) -0.0022(4) 0.0070(4) -0.0003(4)
N10 0.0139(4) 0.0109(4) 0.0127(4) -0.0009(3) 0.0029(3) -0.0002(3)
C11 0.0171(5) 0.0153(5) 0.0106(5) -0.0024(4) 0.0029(4) -0.0006(4)
C12 0.0137(5) 0.0154(5) 0.0121(5) -0.0006(4) 0.0034(4) -0.0021(4)
C13 0.0153(5) 0.0162(5) 0.0166(5) 0.0041(4) 0.0024(4) 0.0014(4)
C14 0.0180(5) 0.0213(6) 0.0133(5) 0.0051(4) 0.0005(4) -0.0011(4)
C15 0.0185(5) 0.0208(6) 0.0113(5) 0.0002(4) 0.0029(4) -0.0025(4)
C16 0.0271(6) 0.0119(5) 0.0267(6) 0.0002(5) 0.0077(5) -0.0012(5)
C17 0.0322(7) 0.0165(6) 0.0336(7) 0.0044(5) 0.0153(6) -0.0039(5)
C18 0.0242(6) 0.0192(6) 0.0265(6) 0.0017(5) 0.0130(5) -0.0015(5)
C20 0.0213(5) 0.0158(5) 0.0123(5) -0.0006(4) 0.0064(4) 0.0008(4)
C21 0.0181(5) 0.0155(5) 0.0113(5) 0.0035(4) 0.0024(4) 0.0020(4)
O211 0.0187(4) 0.0143(4) 0.0147(4) -0.0002(3) 0.0054(3) -0.0008(3)
O212 0.0214(4) 0.0232(4) 0.0242(4) 0.0014(4) 0.0108(4) -0.0008(4)
C30 0.0196(5) 0.0104(5) 0.0149(5) -0.0013(4) 0.0040(4) 0.0017(4)
C31 0.0178(5) 0.0132(5) 0.0164(5) -0.0012(4) 0.0011(4) 0.0002(4)
O311 0.0209(4) 0.0135(4) 0.0131(4) -0.0010(3) 0.0008(3) 0.0035(3)
O312 0.0381(6) 0.0187(5) 0.0214(5) -0.0016(4) -0.0059(4) 0.0121(4)
O1W 0.0409(6) 0.0394(7) 0.0413(6) 0.0152(5) 0.0252(5) 0.0188(5)
O2W 0.0252(5) 0.0202(5) 0.0189(4) -0.0047(4) 0.0003(4) 0.0040(4)

loop_
_atom_type_symbol
_atom_type_description
_atom_type_scat_dispersion_real
_atom_type_scat_dispersion_imag
_atom_type_scat_source
C C 0.0033 0.0016 'International Tables Vol C Tables 4.2.6.8 and 6.1.1.4'
H H 0.0000 0.0000 'International Tables Vol C Tables 4.2.6.8 and 6.1.1.4'
N N 0.0061 0.0033 'International Tables Vol C Tables 4.2.6.8 and 6.1.1.4'
Ni Ni 0.3393 1.1124 'International Tables Vol C Tables 4.2.6.8 and 6.1.1.4'
O O 0.0106 0.0060 'International Tables Vol C Tables 4.2.6.8 and 6.1.1.4'

loop_
_geom_angle_atom_site_label_1
_geom_angle_atom_site_label_2
_geom_angle_atom_site_label_3
_geom_angle
_geom_angle_site_symmetry_1
_geom_angle_site_symmetry_3
_geom_angle_publ_flag
N1 Ni1 N7 86.74(4) . . ?
N1 Ni1 O311 161.08(4) . . ?
N7 Ni1 O311 96.02(4) . . ?
N1 Ni1 O211 92.95(4) . . ?
N7 Ni1 O211 160.57(4) . . ?
O311 Ni1 O211 90.55(3) . . ?
N1 Ni1 N10 80.95(4) . . ?
N7 Ni1 N10 82.01(4) . . ?
O311 Ni1 N10 80.91(3) . . ?
O211 Ni1 N10 117.15(3) . . ?
N1 Ni1 N4 81.16(4) . . ?
N7 Ni1 N4 80.44(4) . . ?
O311 Ni1 N4 117.76(3) . . ?
O211 Ni1 N4 80.32(4) . . ?
N10 Ni1 N4 155.53(4) . . ?
C2 N1 C12 122.05(10) . . ?
C2 N1 Ni1 119.36(8) . . ?
C12 N1 Ni1 117.36(8) . . ?
N1 C2 C13 120.84(11) . . ?
N1 C2 C3 115.14(10) . . ?
C13 C2 C3 124.01(10) . . ?
N4 C3 C2 113.01(9) . . ?
N4 C3 H31 109.0 . . ?
C2 C3 H31 109.0 . . ?
N4 C3 H32 109.0 . . ?
C2 C3 H32 109.0 . . ?
H31 C3 H32 107.8 . . ?
C20 N4 C5 115.89(9) . . ?
C20 N4 C3 111.21(9) . . ?
C5 N4 C3 111.73(9) . . ?
C20 N4 Ni1 102.94(7) . . ?
C5 N4 Ni1 105.34(7) . . ?
C3 N4 Ni1 108.98(7) . . ?
N4 C5 C6 107.78(9) . . ?
N4 C5 H51 110.2 . . ?
C6 C5 H51 110.2 . . ?
N4 C5 H52 110.1 . . ?
C6 C5 H52 110.2 . . ?
H51 C5 H52 108.5 . . ?
N7 C6 C16 120.93(11) . . ?
N7 C6 C5 112.67(10) . . ?
C16 C6 C5 126.37(11) . . ?
C8 N7 C6 121.52(10) . . ?
C8 N7 Ni1 116.74(8) . . ?
C6 N7 Ni1 116.54(8) . . ?
N7 C8 C18 120.80(11) . . ?
N7 C8 C9 114.09(10) . . ?
C18 C8 C9 125.11(11) . . ?
N10 C9 C8 111.63(9) . . ?
N10 C9 H91 109.3 . . ?
C8 C9 H91 109.3 . . ?
N10 C9 H92 109.3 . . ?
C8 C9 H92 109.3 . . ?
H91 C9 H92 108.0 . . ?
C30 N10 C11 114.58(9) . . ?
C30 N10 C9 111.93(9) . . ?
C11 N10 C9 111.10(9) . . ?
C30 N10 Ni1 104.07(7) . . ?
C11 N10 Ni1 106.47(7) . . ?
C9 N10 Ni1 108.10(7) . . ?
N10 C11 C12 109.78(9) . . ?
N10 C11 H111 109.7 . . ?
C12 C11 H111 109.7 . . ?
N10 C11 H112 109.7 . . ?
C12 C11 H112 109.7 . . ?
H111 C11 H112 108.2 . . ?
N1 C12 C15 120.37(11) . . ?
N1 C12 C11 114.01(10) . . ?
C15 C12 C11 125.59(10) . . ?
C14 C13 C2 117.77(11) . . ?
C14 C13 H131 121.1 . . ?
C2 C13 H131 121.1 . . ?
C13 C14 C15 120.70(11) . . ?
C13 C14 H141 119.6 . . ?
C15 C14 H141 119.6 . . ?
C12 C15 C14 118.18(11) . . ?
C12 C15 H151 120.9 . . ?
C14 C15 H151 120.9 . . ?
C6 C16 C17 118.20(12) . . ?
C6 C16 H161 120.9 . . ?
C17 C16 H161 120.9 . . ?
C18 C17 C16 120.35(12) . . ?
C18 C17 H171 119.8 . . ?
C16 C17 H171 119.8 . . ?
C8 C18 C17 118.17(12) . . ?
C8 C18 H181 120.9 . . ?
C17 C18 H181 120.9 . . ?
N4 C20 C21 108.91(9) . . ?
N4 C20 H201 109.9 . . ?
C21 C20 H201 109.9 . . ?
N4 C20 H202 109.9 . . ?
C21 C20 H202 109.9 . . ?
H201 C20 H202 108.3 . . ?
O212 C21 O211 125.18(11) . . ?
O212 C21 C20 118.71(11) . . ?
O211 C21 C20 116.11(10) . . ?
C21 O211 Ni1 114.34(7) . . ?
N10 C30 C31 110.82(9) . . ?
N10 C30 H301 109.5 . . ?
C31 C30 H301 109.5 . . ?
N10 C30 H302 109.5 . . ?
C31 C30 H302 109.5 . . ?
H301 C30 H302 108.1 . . ?
O312 C31 O311 125.01(11) . . ?
O312 C31 C30 117.70(10) . . ?
O311 C31 C30 117.25(10) . . ?
C31 O311 Ni1 114.40(7) . . ?
H11W O1W H12W 113(2) . . ?
H21W O2W H22W 107.4(19) . . ?

loop_
_geom_bond_atom_site_label_1
_geom_bond_atom_site_label_2
_geom_bond_distance
_geom_bond_site_symmetry_2
_geom_bond_publ_flag
Ni1 N1 1.9931(9) . ?
Ni1 N7 1.9994(10) . ?
Ni1 O311 2.0428(8) . ?
Ni1 O211 2.0656(8) . ?
Ni1 N10 2.1279(9) . ?
Ni1 N4 2.1480(10) . ?
N1 C2 1.3307(14) . ?
N1 C12 1.3420(14) . ?
C2 C13 1.3926(15) . ?
C2 C3 1.5142(15) . ?
C3 N4 1.4932(14) . ?
C3 H31 0.9900 . ?
C3 H32 0.9900 . ?
N4 C20 1.4724(14) . ?
N4 C5 1.4830(15) . ?
C5 C6 1.5163(16) . ?
C5 H51 0.9900 . ?
C5 H52 0.9900 . ?
C6 N7 1.3426(15) . ?
C6 C16 1.3786(17) . ?
N7 C8 1.3345(15) . ?
C8 C18 1.3880(17) . ?
C8 C9 1.5154(16) . ?
C9 N10 1.4967(14) . ?
C9 H91 0.9900 . ?
C9 H92 0.9900 . ?
N10 C30 1.4784(14) . ?
N10 C11 1.4878(14) . ?
C11 C12 1.5146(16) . ?
C11 H111 0.9900 . ?
C11 H112 0.9900 . ?
C12 C15 1.3865(16) . ?
C13 C14 1.3895(17) . ?
C13 H131 0.9500 . ?
C14 C15 1.3935(18) . ?
C14 H141 0.9500 . ?
C15 H151 0.9500 . ?
C16 C17 1.3938(19) . ?
C16 H161 0.9500 . ?
C17 C18 1.3899(19) . ?
C17 H171 0.9500 . ?
C18 H181 0.9500 . ?
C20 C21 1.5406(16) . ?
C20 H201 0.9900 . ?
C20 H202 0.9900 . ?
C21 O212 1.2360(15) . ?
C21 O211 1.2785(14) . ?
C30 C31 1.5378(16) . ?
C30 H301 0.9900 . ?
C30 H302 0.9900 . ?
C31 O312 1.2349(15) . ?
C31 O311 1.2779(14) . ?
O1W H11W 0.88(2) . ?
O1W H12W 0.91(3) . ?
O2W H21W 0.79(2) . ?
O2W H22W 0.83(2) . ?
